data_7057205
loop_
_publ_author_name
'Hlinov\'a, Veronika'
'Jaro\<s, Adam'
'David, Tom\'a\<s'
'C\'isa\<rov\'a, Ivana'
'Kotek, Jan'
'Kub\'i\<cek, Vojt\<ech'
'Hermann, Petr'

_publ_section_title
;
 Complexes of phosphonate and phosphinate derivatives of dipicolylamine
;
_journal_issue 10
_journal_name_full 'New Journal of Chemistry'
_journal_page_first 7713
_journal_paper_doi 10.1039/C8NJ00100F
_journal_volume 42
_journal_year 2018
_chemical_formula_moiety 'C13 H15 Cl Cu N3 O3 P'
_chemical_formula_sum 'C13 H15 Cl Cu N3 O3 P'
_chemical_formula_weight 391.24
_space_group_crystal_system monoclinic
_space_group_IT_number 14
_space_group_name_Hall '-P 2yn'
_space_group_name_H-M_alt 'P 1 21/n 1'
_symmetry_space_group_name_Hall '-P 2yn'
_symmetry_space_group_name_H-M 'P 1 21/n 1'
_atom_sites_solution_hydrogens mixed
_audit_creation_method SHELXL-2014/7
_audit_update_record
;
2018-01-07 deposited with the CCDC.
2018-03-26 downloaded from the CCDC.
;
_cell_angle_alpha 90
_cell_angle_beta 104.5790(10)
_cell_angle_gamma 90
_cell_formula_units_Z 4
_cell_length_a 9.2402(3)
_cell_length_b 13.3847(4)
_cell_length_c 12.0873(4)
_cell_measurement_reflns_used 9921
_cell_measurement_temperature 150(2)
_cell_measurement_theta_max 27.5092
_cell_measurement_theta_min 2.3122
_cell_volume 1446.79(8)
_computing_cell_refinement 'SAINT V8.37A (Bruker AXS Inc., 2015)'
_computing_data_collection 'Bruker Instrument Service v2016.1.0.1'
_computing_data_reduction 'SAINT V8.37A (Bruker AXS Inc., 2015)'
_computing_structure_refinement 'SHELXL-2014/7 (Sheldrick, 2014)'
_computing_structure_solution 'XT, VERSION 2014/5'
_diffrn_ambient_temperature 150(2)
_diffrn_detector_area_resol_mean 10.4167
_diffrn_measured_fraction_theta_full 0.999
_diffrn_measured_fraction_theta_max 0.998
_diffrn_measurement_device_type 'Bruker D8 VENTURE Kappa Duo PHOTON 100 CMOS'
_diffrn_measurement_method '\f and \w scans'
_diffrn_radiation_monochromator 'Quazar Mo multilayer optic'
_diffrn_radiation_type MoK\a
_diffrn_radiation_wavelength 0.71073
_diffrn_reflns_av_unetI/netI 0.0187
_diffrn_reflns_Laue_measured_fraction_full 0.999
_diffrn_reflns_Laue_measured_fraction_max 0.998
_diffrn_reflns_limit_h_max 11
_diffrn_reflns_limit_h_min -12
_diffrn_reflns_limit_k_max 17
_diffrn_reflns_limit_k_min 0
_diffrn_reflns_limit_l_max 15
_diffrn_reflns_limit_l_min 0
_diffrn_reflns_number 3317
_diffrn_reflns_point_group_measured_fraction_full 0.999
_diffrn_reflns_point_group_measured_fraction_max 0.998
_diffrn_reflns_theta_full 25.242
_diffrn_reflns_theta_max 27.505
_diffrn_reflns_theta_min 2.312
_diffrn_source 'I\mS micro-focus sealed tube'
_exptl_absorpt_coefficient_mu 1.820
_exptl_absorpt_correction_T_max 0.86
_exptl_absorpt_correction_T_min 0.75
_exptl_absorpt_correction_type multi-scan
_exptl_absorpt_process_details
;
TWINABS - Bruker AXS scaling for twinned crystals - Version 2012/1
;
_exptl_crystal_colour blue
_exptl_crystal_density_diffrn 1.796
_exptl_crystal_description prism
_exptl_crystal_F_000 796
_exptl_crystal_size_max 0.247
_exptl_crystal_size_mid 0.139
_exptl_crystal_size_min 0.083
_refine_diff_density_max 0.401
_refine_diff_density_min -0.558
_refine_diff_density_rms 0.095
_refine_ls_extinction_method none
_refine_ls_goodness_of_fit_ref 1.114
_refine_ls_hydrogen_treatment mixed
_refine_ls_matrix_type full
_refine_ls_number_parameters 204
_refine_ls_number_reflns 3317
_refine_ls_number_restraints 0
_refine_ls_restrained_S_all 1.114
_refine_ls_R_factor_all 0.0295
_refine_ls_R_factor_gt 0.0262
_refine_ls_shift/su_max 0.001
_refine_ls_shift/su_mean 0.000
_refine_ls_structure_factor_coef Fsqd
_refine_ls_weighting_details 'w=1/[\s^2^(Fo^2^)+(0.0439P)^2^+1.6173P] where P=(Fo^2^+2Fc^2^)/3'
_refine_ls_weighting_scheme calc
_refine_ls_wR_factor_gt 0.0809
_refine_ls_wR_factor_ref 0.0828
_reflns_Friedel_coverage 0.000
_reflns_number_gt 3104
_reflns_number_total 3317
_reflns_threshold_expression 'I > 2\s(I)'
_cod_data_source_file c8nj00100f2.cif
_cod_data_source_block vh044
_cod_depositor_comments 'Adding full bibliography for 7057202--7057211.cif.'
_cod_database_code 7057205
_shelx_shelxl_version_number 2014/7
_shelx_space_group_comment
;
The symmetry employed for this shelxl refinement is uniquely defined
by the following loop, which should always be used as a source of
symmetry information in preference to the above space-group names.
They are only intended as comments.
;
_shelx_estimated_absorpt_t_min 0.662
_shelx_estimated_absorpt_t_max 0.864

loop_
_space_group_symop_operation_xyz
'x, y, z'
'-x+1/2, y+1/2, -z+1/2'
'-x, -y, -z'
'x-1/2, -y-1/2, z-1/2'

loop_
_atom_site_label
_atom_site_type_symbol
_atom_site_fract_x
_atom_site_fract_y
_atom_site_fract_z
_atom_site_U_iso_or_equiv
_atom_site_adp_type
_atom_site_occupancy
_atom_site_site_symmetry_order
_atom_site_calc_flag
_atom_site_refinement_flags_posn
_atom_site_refinement_flags_adp
Cu1 Cu 0.69328(3) 0.61893(2) 0.63840(3) 0.00834(9) Uani 1 1 d . .
Cl1 Cl 0.79107(7) 0.46980(4) 0.60811(6) 0.01512(14) Uani 1 1 d . .
N1 N 0.5674(2) 0.74869(15) 0.60599(17) 0.0084(4) Uani 1 1 d . .
C2 C 0.4816(3) 0.74841(17) 0.4836(2) 0.0081(4) Uani 1 1 d . .
H21 H 0.4004 0.6985 0.4753 0.010 Uiso 1 1 calc R U
H22 H 0.5495 0.7242 0.4378 0.010 Uiso 1 1 calc R U
P3 P 0.39692(7) 0.86563(4) 0.41851(5) 0.00814(13) Uani 1 1 d . .
O31 O 0.2802(2) 0.83289(14) 0.31595(16) 0.0140(4) Uani 1 1 d . .
O32 O 0.5278(2) 0.91909(14) 0.37988(16) 0.0133(4) Uani 1 1 d . .
H32O H 0.559(5) 0.970(4) 0.423(4) 0.055(14) Uiso 1 1 d . .
O33 O 0.3473(2) 0.92745(13) 0.50679(16) 0.0114(4) Uani 1 1 d . .
C10 C 0.4657(3) 0.74652(19) 0.6831(2) 0.0111(5) Uani 1 1 d . .
H101 H 0.3789 0.7908 0.6530 0.013 Uiso 1 1 calc R U
H102 H 0.5189 0.7708 0.7600 0.013 Uiso 1 1 calc R U
C11 C 0.4126(3) 0.64056(19) 0.6913(2) 0.0114(5) Uani 1 1 d . .
N12 N 0.5056(3) 0.56829(16) 0.67282(18) 0.0104(4) Uani 1 1 d . .
C13 C 0.4677(3) 0.4723(2) 0.6809(2) 0.0147(5) Uani 1 1 d . .
H131 H 0.5338 0.4216 0.6685 0.018 Uiso 1 1 calc R U
C14 C 0.3356(3) 0.4446(2) 0.7066(3) 0.0190(6) Uani 1 1 d . .
H141 H 0.3112 0.3760 0.7111 0.023 Uiso 1 1 calc R U
C15 C 0.2399(3) 0.5179(2) 0.7257(2) 0.0192(6) Uani 1 1 d . .
H151 H 0.1482 0.5007 0.7429 0.023 Uiso 1 1 calc R U
C16 C 0.2799(3) 0.6174(2) 0.7192(2) 0.0164(6) Uani 1 1 d . .
H161 H 0.2169 0.6691 0.7339 0.020 Uiso 1 1 calc R U
C20 C 0.6808(3) 0.82901(17) 0.6329(2) 0.0104(5) Uani 1 1 d . .
H201 H 0.7190 0.8359 0.7167 0.013 Uiso 1 1 calc R U
H202 H 0.6357 0.8935 0.6017 0.013 Uiso 1 1 calc R U
C21 C 0.8068(3) 0.80208(18) 0.5799(2) 0.0105(5) Uani 1 1 d . .
N22 N 0.8348(2) 0.70308(15) 0.57643(19) 0.0111(4) Uani 1 1 d . .
C23 C 0.9472(3) 0.67230(19) 0.5333(2) 0.0135(5) Uani 1 1 d . .
H231 H 0.9655 0.6027 0.5296 0.016 Uiso 1 1 calc R U
C24 C 1.0379(3) 0.7390(2) 0.4939(2) 0.0154(5) Uani 1 1 d . .
H241 H 1.1187 0.7155 0.4656 0.018 Uiso 1 1 calc R U
C25 C 1.0086(3) 0.8408(2) 0.4967(3) 0.0177(5) Uani 1 1 d . .
H251 H 1.0687 0.8879 0.4698 0.021 Uiso 1 1 calc R U
C26 C 0.8901(3) 0.87247(19) 0.5395(3) 0.0162(5) Uani 1 1 d . .
H261 H 0.8667 0.9415 0.5409 0.019 Uiso 1 1 calc R U

loop_
_atom_site_aniso_label
_atom_site_aniso_U_11
_atom_site_aniso_U_22
_atom_site_aniso_U_33
_atom_site_aniso_U_23
_atom_site_aniso_U_13
_atom_site_aniso_U_12
Cu1 0.00876(17) 0.00653(15) 0.00934(16) 0.00044(11) 0.00154(11) 0.00089(10)
Cl1 0.0186(3) 0.0080(3) 0.0205(3) -0.0002(2) 0.0080(3) 0.0024(2)
N1 0.0087(10) 0.0079(9) 0.0078(9) -0.0011(7) 0.0005(7) 0.0003(8)
C2 0.0078(11) 0.0090(10) 0.0066(11) -0.0015(9) -0.0001(8) -0.0017(8)
P3 0.0080(3) 0.0074(3) 0.0077(3) 0.0005(2) -0.0003(2) -0.0005(2)
O31 0.0151(10) 0.0143(9) 0.0095(8) 0.0030(7) -0.0028(7) -0.0021(7)
O32 0.0174(10) 0.0119(9) 0.0121(9) -0.0010(7) 0.0062(8) -0.0048(7)
O33 0.0106(9) 0.0091(8) 0.0152(9) -0.0011(7) 0.0045(7) -0.0003(7)
C10 0.0128(12) 0.0116(11) 0.0098(11) -0.0007(9) 0.0044(9) 0.0029(9)
C11 0.0122(13) 0.0149(12) 0.0063(11) 0.0008(9) 0.0009(9) -0.0003(10)
N12 0.0112(11) 0.0116(10) 0.0083(10) 0.0000(8) 0.0021(8) -0.0005(8)
C13 0.0153(13) 0.0111(12) 0.0169(13) 0.0002(10) 0.0027(10) -0.0028(10)
C14 0.0223(15) 0.0167(13) 0.0198(14) -0.0010(11) 0.0084(12) -0.0051(11)
C15 0.0160(14) 0.0254(15) 0.0180(14) 0.0002(11) 0.0080(11) -0.0055(11)
C16 0.0157(14) 0.0215(14) 0.0129(13) -0.0011(11) 0.0050(11) 0.0011(10)
C20 0.0095(12) 0.0086(10) 0.0119(12) -0.0037(9) 0.0002(9) -0.0004(9)
C21 0.0092(12) 0.0101(11) 0.0106(11) -0.0015(9) -0.0008(9) 0.0003(9)
N22 0.0108(11) 0.0094(9) 0.0121(10) 0.0011(8) 0.0011(8) 0.0012(8)
C23 0.0129(13) 0.0126(11) 0.0153(13) 0.0003(10) 0.0040(10) 0.0024(9)
C24 0.0106(13) 0.0193(13) 0.0164(13) 0.0014(11) 0.0038(10) 0.0022(10)
C25 0.0128(13) 0.0157(12) 0.0249(15) 0.0043(12) 0.0054(11) -0.0032(10)
C26 0.0159(14) 0.0094(11) 0.0222(14) -0.0007(11) 0.0027(11) -0.0014(10)

loop_
_atom_type_symbol
_atom_type_description
_atom_type_scat_dispersion_real
_atom_type_scat_dispersion_imag
_atom_type_scat_source
C C 0.0033 0.0016 'International Tables Vol C Tables 4.2.6.8 and 6.1.1.4'
H H 0.0000 0.0000 'International Tables Vol C Tables 4.2.6.8 and 6.1.1.4'
Cl Cl 0.1484 0.1585 'International Tables Vol C Tables 4.2.6.8 and 6.1.1.4'
Cu Cu 0.3201 1.2651 'International Tables Vol C Tables 4.2.6.8 and 6.1.1.4'
N N 0.0061 0.0033 'International Tables Vol C Tables 4.2.6.8 and 6.1.1.4'
O O 0.0106 0.0060 'International Tables Vol C Tables 4.2.6.8 and 6.1.1.4'
P P 0.1023 0.0942 'International Tables Vol C Tables 4.2.6.8 and 6.1.1.4'

loop_
_geom_angle_atom_site_label_1
_geom_angle_atom_site_label_2
_geom_angle_atom_site_label_3
_geom_angle
_geom_angle_site_symmetry_1
_geom_angle_site_symmetry_3
N12 Cu1 N22 161.34(9) . .
N12 Cu1 N1 81.29(8) . .
N22 Cu1 N1 81.18(8) . .
N12 Cu1 O31 91.11(8) . 4_676
N22 Cu1 O31 95.03(8) . 4_676
N1 Cu1 O31 89.34(8) . 4_676
N12 Cu1 Cl1 97.90(6) . .
N22 Cu1 Cl1 96.35(6) . .
N1 Cu1 Cl1 159.81(6) . .
O31 Cu1 Cl1 110.85(5) 4_676 .
C20 N1 C10 113.73(19) . .
C20 N1 C2 112.95(19) . .
C10 N1 C2 111.2(2) . .
C20 N1 Cu1 103.57(15) . .
C10 N1 Cu1 106.22(15) . .
C2 N1 Cu1 108.55(14) . .
N1 C2 P3 118.97(16) . .
N1 C2 H21 107.6 . .
P3 C2 H21 107.6 . .
N1 C2 H22 107.6 . .
P3 C2 H22 107.6 . .
H21 C2 H22 107.0 . .
O31 P3 O33 117.66(11) . .
O31 P3 O32 109.65(11) . .
O33 P3 O32 110.69(10) . .
O31 P3 C2 104.23(11) . .
O33 P3 C2 109.72(11) . .
O32 P3 C2 103.82(11) . .
P3 O31 Cu1 137.63(11) . 4_575
P3 O32 H32O 110(3) . .
N1 C10 C11 109.1(2) . .
N1 C10 H101 109.9 . .
C11 C10 H101 109.9 . .
N1 C10 H102 109.9 . .
C11 C10 H102 109.9 . .
H101 C10 H102 108.3 . .
N12 C11 C16 121.3(2) . .
N12 C11 C10 115.6(2) . .
C16 C11 C10 123.2(2) . .
C13 N12 C11 119.1(2) . .
C13 N12 Cu1 126.53(19) . .
C11 N12 Cu1 114.38(17) . .
N12 C13 C14 122.3(3) . .
N12 C13 H131 118.9 . .
C14 C13 H131 118.9 . .
C15 C14 C13 119.1(3) . .
C15 C14 H141 120.4 . .
C13 C14 H141 120.4 . .
C14 C15 C16 118.8(3) . .
C14 C15 H151 120.6 . .
C16 C15 H151 120.6 . .
C11 C16 C15 119.5(3) . .
C11 C16 H161 120.2 . .
C15 C16 H161 120.2 . .
N1 C20 C21 108.25(19) . .
N1 C20 H201 110.0 . .
C21 C20 H201 110.0 . .
N1 C20 H202 110.0 . .
C21 C20 H202 110.0 . .
H201 C20 H202 108.4 . .
N22 C21 C26 122.0(2) . .
N22 C21 C20 114.9(2) . .
C26 C21 C20 123.1(2) . .
C23 N22 C21 119.1(2) . .
C23 N22 Cu1 127.91(18) . .
C21 N22 Cu1 112.97(16) . .
N22 C23 C24 122.0(2) . .
N22 C23 H231 119.0 . .
C24 C23 H231 119.0 . .
C23 C24 C25 118.9(2) . .
C23 C24 H241 120.5 . .
C25 C24 H241 120.5 . .
C26 C25 C24 118.9(2) . .
C26 C25 H251 120.5 . .
C24 C25 H251 120.5 . .
C21 C26 C25 119.0(2) . .
C21 C26 H261 120.5 . .
C25 C26 H261 120.5 . .

loop_
_geom_bond_atom_site_label_1
_geom_bond_atom_site_label_2
_geom_bond_distance
_geom_bond_site_symmetry_2
Cu1 N12 2.001(2) .
Cu1 N22 2.008(2) .
Cu1 N1 2.072(2) .
Cu1 O31 2.1906(19) 4_676
Cu1 Cl1 2.2586(6) .
N1 C20 1.479(3) .
N1 C10 1.481(3) .
N1 C2 1.493(3) .
C2 P3 1.839(2) .
C2 H21 0.9900 .
C2 H22 0.9900 .
P3 O31 1.4895(19) .
P3 O33 1.5100(18) .
P3 O32 1.5736(19) .
O31 Cu1 2.1907(19) 4_575
O32 H32O 0.86(5) .
C10 C11 1.512(4) .
C10 H101 0.9900 .
C10 H102 0.9900 .
C11 N12 1.349(3) .
C11 C16 1.387(4) .
N12 C13 1.342(3) .
C13 C14 1.384(4) .
C13 H131 0.9500 .
C14 C15 1.378(4) .
C14 H141 0.9500 .
C15 C16 1.389(4) .
C15 H151 0.9500 .
C16 H161 0.9500 .
C20 C21 1.507(3) .
C20 H201 0.9900 .
C20 H202 0.9900 .
C21 N22 1.353(3) .
C21 C26 1.381(4) .
N22 C23 1.339(3) .
C23 C24 1.388(4) .
C23 H231 0.9500 .
C24 C25 1.391(4) .
C24 H241 0.9500 .
C25 C26 1.390(4) .
C25 H251 0.9500 .
C26 H261 0.9500 .
